data_4316004
loop_
_publ_author_name
'Michael Knorr'
'Abdoulaye Pam'
'Abderrahim Khatyr'
'Carsten Strohmann'
'Marek M. Kubicki'
'Yoann Rousselin'
'Shawkat M. Aly'
'Daniel Fortin'
'Pierre D. Harvey'

_publ_contact_author_address
;
Anorganische Chemie
Technische Universitaet Dortmund
Otto-Hahn-Strasse 6
44227 Dortmund
Germany
;
_publ_contact_author_email mail@carsten-strohmann.de
_publ_contact_author_name 'Carsten Strohmann'
_publ_contact_author_phone '0049 231 755 7063'
_publ_section_title
;
 Reactivity of CuI and CuBr toward Et2S: a Reinvestigation on the
 Self-Assembly of Luminescent Copper(I) Coordination Polymers
;
_journal_name_full 'Inorganic Chemistry'
_journal_page_first 5834
_journal_page_last 5844
_journal_paper_doi 10.1021/ic901906h
_journal_volume 49
_journal_year 2010
_chemical_formula_moiety 'C12 H30 Br3 Cu3 S3'
_chemical_formula_sum 'C12 H30 Br3 Cu3 S3'
_chemical_formula_weight 700.89
_chemical_name_systematic
;
 ?
;
_space_group_IT_number 60
_symmetry_cell_setting orthorhombic
_symmetry_space_group_name_Hall '-P 2n 2ab'
_symmetry_space_group_name_H-M 'P b c n'
_atom_sites_solution_hydrogens geom
_atom_sites_solution_primary direct
_atom_sites_solution_secondary difmap
_audit_creation_method SHELXL-97
_cell_angle_alpha 90.00
_cell_angle_beta 90.00
_cell_angle_gamma 90.00
_cell_formula_units_Z 8
_cell_length_a 14.9267(3)
_cell_length_b 12.8977(2)
_cell_length_c 23.5086(4)
_cell_measurement_reflns_used 5639
_cell_measurement_temperature 235(2)
_cell_measurement_theta_max 27.485
_cell_measurement_theta_min 0.998
_cell_volume 4525.88(14)
_computing_cell_refinement 'HKL Scalepack (Otwinowski & Minor 1997)'
_computing_data_collection 'Collect (Bruker AXS BV, 1997-2004)'
_computing_data_reduction 'HKL Denzo and Scalepack (Otwinowski & Minor 1997)'
_computing_molecular_graphics 'ORTEP3 (Farrugia,1997)'
_computing_publication_material 'WinGX publication routines (Farrugia, 1999)'
_computing_structure_refinement 'SHELXL-97 (Sheldrick, 1997)'
_computing_structure_solution 'SIR92 (Altomare et al., 1993)'
_diffrn_ambient_temperature 235(2)
_diffrn_measured_fraction_theta_full 0.997
_diffrn_measured_fraction_theta_max 0.997
_diffrn_measurement_device_type 'Nonius Kappa APEX-II'
_diffrn_measurement_method CCD
_diffrn_radiation_monochromator graphite
_diffrn_radiation_source 'fine-focus sealed tube'
_diffrn_radiation_type MoK\a
_diffrn_radiation_wavelength 0.71073
_diffrn_reflns_av_R_equivalents 0.0668
_diffrn_reflns_av_sigmaI/netI 0.0344
_diffrn_reflns_limit_h_max 17
_diffrn_reflns_limit_h_min -19
_diffrn_reflns_limit_k_max 16
_diffrn_reflns_limit_k_min -16
_diffrn_reflns_limit_l_max 28
_diffrn_reflns_limit_l_min -30
_diffrn_reflns_number 36080
_diffrn_reflns_theta_full 27.46
_diffrn_reflns_theta_max 27.46
_diffrn_reflns_theta_min 1.73
_exptl_absorpt_coefficient_mu 8.360
_exptl_absorpt_correction_T_max 0.2940
_exptl_absorpt_correction_T_min 0.1256
_exptl_absorpt_correction_type multi-scan
_exptl_absorpt_process_details
;
[c.f. r.h. blessing, acta cryst. (1995), a51, 33-38]
;
_exptl_crystal_colour colourless
_exptl_crystal_density_diffrn 2.057
_exptl_crystal_density_method 'not measured'
_exptl_crystal_description Prism
_exptl_crystal_F_000 2736
_exptl_crystal_size_max 0.22
_exptl_crystal_size_mid 0.20
_exptl_crystal_size_min 0.12
_refine_diff_density_max 0.727
_refine_diff_density_min -0.775
_refine_diff_density_rms 0.119
_refine_ls_extinction_method none
_refine_ls_goodness_of_fit_ref 1.113
_refine_ls_hydrogen_treatment noref
_refine_ls_matrix_type full
_refine_ls_number_constraints 0
_refine_ls_number_parameters 196
_refine_ls_number_reflns 5168
_refine_ls_number_restraints 0
_refine_ls_restrained_S_all 1.113
_refine_ls_R_factor_all 0.0624
_refine_ls_R_factor_gt 0.0409
_refine_ls_shift/su_max 0.001
_refine_ls_shift/su_mean 0.000
_refine_ls_structure_factor_coef Fsqd
_refine_ls_weighting_details 'calc w=1/[\s^2^(Fo^2^)+(0.0171P)^2^+14.1514P] where P=(Fo^2^+2Fc^2^)/3'
_refine_ls_weighting_scheme calc
_refine_ls_wR_factor_gt 0.0737
_refine_ls_wR_factor_ref 0.0828
_reflns_number_gt 4014
_reflns_number_total 5168
_reflns_threshold_expression >2sigma(I)
_cod_data_source_file ic901906h_si_002_4.cif
_cod_data_source_block cubr235k
_cod_original_sg_symbol_Hall '-P 2n 2ab '
_cod_database_code 4316004

loop_
_symmetry_equiv_pos_as_xyz
'x, y, z'
'-x+1/2, -y+1/2, z+1/2'
'x+1/2, -y+1/2, -z'
'-x, y, -z+1/2'
'-x, -y, -z'
'x-1/2, y-1/2, -z-1/2'
'-x-1/2, y-1/2, z'
'x, -y, z-1/2'

loop_
_atom_site_label
_atom_site_type_symbol
_atom_site_fract_x
_atom_site_fract_y
_atom_site_fract_z
_atom_site_U_iso_or_equiv
_atom_site_adp_type
_atom_site_occupancy
_atom_site_symmetry_multiplicity
_atom_site_calc_flag
_atom_site_refinement_flags
_atom_site_disorder_assembly
_atom_site_disorder_group
Br1 Br -0.58555(4) 0.12311(4) 0.14804(3) 0.05323(15) Uani 1 1 d . . .
Br2 Br -0.38444(3) 0.31828(4) 0.20998(2) 0.04104(13) Uani 1 1 d . . .
Br3 Br -0.41125(4) 0.58736(4) 0.03748(2) 0.04067(13) Uani 1 1 d . . .
Cu1 Cu -0.42609(4) 0.16910(5) 0.13973(3) 0.04209(16) Uani 1 1 d . . .
Cu2 Cu -0.55321(5) 0.28596(5) 0.19494(3) 0.04914(18) Uani 1 1 d . . .
Cu3 Cu -0.49246(4) 0.42326(5) 0.04856(2) 0.03896(15) Uani 1 1 d . . .
S1 S -0.33006(10) 0.03446(10) 0.15469(6) 0.0477(3) Uani 1 1 d . . .
S2 S -0.40894(8) 0.27006(9) 0.05785(5) 0.0341(3) Uani 1 1 d . . .
S3 S -0.58395(9) 0.41490(9) 0.12930(5) 0.0369(3) Uani 1 1 d . . .
C1 C -0.3931(5) -0.0625(5) 0.1934(3) 0.074(2) Uani 1 1 d . . .
H1A H -0.3517 -0.1090 0.2133 0.088 Uiso 1 1 calc R . .
H1B H -0.4310 -0.0285 0.2219 0.088 Uiso 1 1 calc R . .
C2 C -0.4509(6) -0.1246(6) 0.1533(4) 0.113(4) Uani 1 1 d . . .
H2A H -0.4912 -0.0784 0.1332 0.170 Uiso 1 1 calc R . .
H2B H -0.4855 -0.1747 0.1748 0.170 Uiso 1 1 calc R . .
H2C H -0.4132 -0.1606 0.1261 0.170 Uiso 1 1 calc R . .
C3 C -0.2533(4) 0.0745(4) 0.2106(2) 0.0483(13) Uani 1 1 d . . .
H3A H -0.2871 0.1076 0.2414 0.058 Uiso 1 1 calc R . .
H3B H -0.2229 0.0135 0.2262 0.058 Uiso 1 1 calc R . .
C4 C -0.1851(4) 0.1489(5) 0.1879(2) 0.0603(16) Uani 1 1 d . . .
H4A H -0.1527 0.1167 0.1568 0.090 Uiso 1 1 calc R . .
H4B H -0.1434 0.1674 0.2179 0.090 Uiso 1 1 calc R . .
H4C H -0.2150 0.2109 0.1742 0.090 Uiso 1 1 calc R . .
C5 C -0.4347(4) 0.1880(4) -0.0029(2) 0.0511(14) Uani 1 1 d . . .
H5A H -0.4998 0.1784 -0.0049 0.061 Uiso 1 1 calc R . .
H5B H -0.4158 0.2237 -0.0377 0.061 Uiso 1 1 calc R . .
C6 C -0.3909(5) 0.0834(4) -0.0011(2) 0.0615(17) Uani 1 1 d . . .
H6A H -0.3267 0.0918 0.0032 0.092 Uiso 1 1 calc R . .
H6B H -0.4034 0.0466 -0.0362 0.092 Uiso 1 1 calc R . .
H6C H -0.4143 0.0442 0.0308 0.092 Uiso 1 1 calc R . .
C7 C -0.2889(4) 0.2932(5) 0.0532(2) 0.0519(14) Uani 1 1 d . . .
H7A H -0.2705 0.3351 0.0860 0.062 Uiso 1 1 calc R . .
H7B H -0.2577 0.2265 0.0558 0.062 Uiso 1 1 calc R . .
C8 C -0.2594(5) 0.3472(5) -0.0003(3) 0.0712(19) Uani 1 1 d . . .
H8A H -0.2734 0.3041 -0.0329 0.107 Uiso 1 1 calc R . .
H8B H -0.1953 0.3594 0.0012 0.107 Uiso 1 1 calc R . .
H8C H -0.2905 0.4130 -0.0036 0.107 Uiso 1 1 calc R . .
C9 C -0.6977(4) 0.3977(5) 0.1060(2) 0.0559(15) Uani 1 1 d . . .
H9A H -0.7163 0.4603 0.0855 0.067 Uiso 1 1 calc R . .
H9B H -0.6994 0.3399 0.0790 0.067 Uiso 1 1 calc R . .
C10 C -0.7643(4) 0.3769(5) 0.1520(3) 0.0645(17) Uani 1 1 d . . .
H10A H -0.7456 0.3168 0.1738 0.097 Uiso 1 1 calc R . .
H10B H -0.8226 0.3637 0.1352 0.097 Uiso 1 1 calc R . .
H10C H -0.7682 0.4367 0.1769 0.097 Uiso 1 1 calc R . .
C11 C -0.5794(5) 0.5345(5) 0.1720(3) 0.076(2) Uani 1 1 d . . .
H11A H -0.6136 0.5235 0.2071 0.091 Uiso 1 1 calc R . .
H11B H -0.5170 0.5473 0.1829 0.091 Uiso 1 1 calc R . .
C12 C -0.6128(6) 0.6237(6) 0.1447(4) 0.100(3) Uani 1 1 d . . .
H12A H -0.5820 0.6333 0.1087 0.150 Uiso 1 1 calc R . .
H12B H -0.6030 0.6838 0.1687 0.150 Uiso 1 1 calc R . .
H12C H -0.6765 0.6155 0.1378 0.150 Uiso 1 1 calc R . .

loop_
_atom_site_aniso_label
_atom_site_aniso_U_11
_atom_site_aniso_U_22
_atom_site_aniso_U_33
_atom_site_aniso_U_23
_atom_site_aniso_U_13
_atom_site_aniso_U_12
Br1 0.0459(3) 0.0464(3) 0.0674(4) -0.0071(3) 0.0048(3) -0.0088(3)
Br2 0.0416(3) 0.0495(3) 0.0320(2) -0.0071(2) 0.0023(2) -0.0058(2)
Br3 0.0465(3) 0.0415(3) 0.0341(2) 0.0033(2) -0.0069(2) -0.0066(2)
Cu1 0.0450(4) 0.0414(3) 0.0399(3) 0.0057(3) -0.0006(3) 0.0032(3)
Cu2 0.0550(4) 0.0537(4) 0.0387(3) 0.0028(3) 0.0035(3) -0.0007(3)
Cu3 0.0449(4) 0.0392(3) 0.0329(3) 0.0031(2) 0.0004(3) 0.0009(3)
S1 0.0557(9) 0.0433(7) 0.0441(7) -0.0011(6) -0.0092(6) 0.0103(6)
S2 0.0391(7) 0.0332(6) 0.0300(5) 0.0017(4) 0.0001(5) 0.0035(5)
S3 0.0460(7) 0.0340(6) 0.0306(6) -0.0005(5) 0.0060(5) -0.0026(5)
C1 0.079(5) 0.042(3) 0.099(5) 0.019(3) -0.018(4) -0.004(3)
C2 0.095(6) 0.051(4) 0.195(10) 0.007(5) -0.061(7) -0.005(4)
C3 0.054(3) 0.050(3) 0.041(3) 0.004(3) -0.009(3) 0.011(3)
C4 0.050(4) 0.079(4) 0.052(3) 0.005(3) -0.002(3) 0.003(3)
C5 0.074(4) 0.045(3) 0.034(3) -0.009(2) -0.011(3) 0.007(3)
C6 0.089(5) 0.050(3) 0.046(3) -0.007(3) -0.002(3) 0.011(3)
C7 0.041(3) 0.058(3) 0.057(3) 0.007(3) 0.009(3) 0.005(3)
C8 0.071(5) 0.065(4) 0.077(4) 0.015(4) 0.029(4) 0.003(3)
C9 0.046(3) 0.079(4) 0.043(3) 0.010(3) -0.003(3) -0.002(3)
C10 0.047(4) 0.077(4) 0.070(4) 0.010(3) 0.009(3) 0.003(3)
C11 0.106(6) 0.049(3) 0.071(4) -0.004(3) 0.047(4) 0.001(4)
C12 0.131(8) 0.070(5) 0.099(6) 0.006(4) 0.041(6) 0.016(5)

loop_
_atom_type_symbol
_atom_type_description
_atom_type_scat_dispersion_real
_atom_type_scat_dispersion_imag
_atom_type_scat_source
C C 0.0033 0.0016 'International Tables Vol C Tables 4.2.6.8 and 6.1.1.4'
H H 0.0000 0.0000 'International Tables Vol C Tables 4.2.6.8 and 6.1.1.4'
Br Br -0.2901 2.4595 'International Tables Vol C Tables 4.2.6.8 and 6.1.1.4'
Cu Cu 0.3201 1.2651 'International Tables Vol C Tables 4.2.6.8 and 6.1.1.4'
S S 0.1246 0.1234 'International Tables Vol C Tables 4.2.6.8 and 6.1.1.4'

loop_
_geom_angle_atom_site_label_1
_geom_angle_atom_site_label_2
_geom_angle_atom_site_label_3
_geom_angle
_geom_angle_site_symmetry_1
_geom_angle_site_symmetry_3
_geom_angle_publ_flag
Cu2 Br1 Cu1 68.54(3) . . ?
Cu2 Br2 Cu2 74.17(3) 4_455 . ?
Cu2 Br2 Cu1 111.12(3) 4_455 . ?
Cu2 Br2 Cu1 63.98(2) . . ?
Cu3 Br3 Cu3 75.70(2) . 5_465 ?
S1 Cu1 S2 118.85(5) . . ?
S1 Cu1 Br1 114.36(5) . . ?
S2 Cu1 Br1 107.79(4) . . ?
S1 Cu1 Br2 108.31(4) . . ?
S2 Cu1 Br2 94.84(4) . . ?
Br1 Cu1 Br2 110.96(3) . . ?
S1 Cu1 Cu2 141.17(5) . . ?
S2 Cu1 Cu2 99.15(4) . . ?
Br1 Cu1 Cu2 55.04(2) . . ?
Br2 Cu1 Cu2 57.43(2) . . ?
S3 Cu2 Br1 106.27(4) . . ?
S3 Cu2 Br2 114.18(4) . 4_455 ?
Br1 Cu2 Br2 119.08(3) . 4_455 ?
S3 Cu2 Br2 99.73(4) . . ?
Br1 Cu2 Br2 113.43(3) . . ?
Br2 Cu2 Br2 102.59(3) 4_455 . ?
S3 Cu2 Cu1 102.48(4) . . ?
Br1 Cu2 Cu1 56.42(2) . . ?
Br2 Cu2 Cu1 141.63(3) 4_455 . ?
Br2 Cu2 Cu1 58.59(2) . . ?
S3 Cu2 Cu2 132.22(4) . 4_455 ?
Br1 Cu2 Cu2 119.50(2) . 4_455 ?
Br2 Cu2 Cu2 54.74(2) 4_455 4_455 ?
Br2 Cu2 Cu2 51.09(2) . 4_455 ?
Cu1 Cu2 Cu2 92.37(3) . 4_455 ?
S3 Cu3 S2 101.29(5) . . ?
S3 Cu3 Br3 114.47(4) . . ?
S2 Cu3 Br3 118.29(4) . . ?
S3 Cu3 Br3 108.66(4) . 5_465 ?
S2 Cu3 Br3 109.67(4) . 5_465 ?
Br3 Cu3 Br3 104.30(2) . 5_465 ?
S3 Cu3 Cu3 126.70(5) . 5_465 ?
S2 Cu3 Cu3 131.28(4) . 5_465 ?
Br3 Cu3 Cu3 52.63(2) . 5_465 ?
Br3 Cu3 Cu3 51.67(2) 5_465 5_465 ?
C1 S1 C3 99.2(3) . . ?
C1 S1 Cu1 106.1(2) . . ?
C3 S1 Cu1 106.93(18) . . ?
C5 S2 C7 104.9(3) . . ?
C5 S2 Cu1 107.38(18) . . ?
C7 S2 Cu1 104.37(18) . . ?
C5 S2 Cu3 107.76(18) . . ?
C7 S2 Cu3 112.30(19) . . ?
Cu1 S2 Cu3 119.17(5) . . ?
C9 S3 C11 107.7(3) . . ?
C9 S3 Cu2 107.6(2) . . ?
C11 S3 Cu2 103.3(2) . . ?
C9 S3 Cu3 108.03(18) . . ?
C11 S3 Cu3 112.5(2) . . ?
Cu2 S3 Cu3 117.26(6) . . ?
C2 C1 S1 110.5(6) . . ?
C2 C1 H1A 109.6 . . ?
S1 C1 H1A 109.6 . . ?
C2 C1 H1B 109.6 . . ?
S1 C1 H1B 109.6 . . ?
H1A C1 H1B 108.1 . . ?
C1 C2 H2A 109.5 . . ?
C1 C2 H2B 109.5 . . ?
H2A C2 H2B 109.5 . . ?
C1 C2 H2C 109.5 . . ?
H2A C2 H2C 109.5 . . ?
H2B C2 H2C 109.5 . . ?
C4 C3 S1 110.6(4) . . ?
C4 C3 H3A 109.5 . . ?
S1 C3 H3A 109.5 . . ?
C4 C3 H3B 109.5 . . ?
S1 C3 H3B 109.5 . . ?
H3A C3 H3B 108.1 . . ?
C3 C4 H4A 109.5 . . ?
C3 C4 H4B 109.5 . . ?
H4A C4 H4B 109.5 . . ?
C3 C4 H4C 109.5 . . ?
H4A C4 H4C 109.5 . . ?
H4B C4 H4C 109.5 . . ?
C6 C5 S2 114.2(4) . . ?
C6 C5 H5A 108.7 . . ?
S2 C5 H5A 108.7 . . ?
C6 C5 H5B 108.7 . . ?
S2 C5 H5B 108.7 . . ?
H5A C5 H5B 107.6 . . ?
C5 C6 H6A 109.5 . . ?
C5 C6 H6B 109.5 . . ?
H6A C6 H6B 109.5 . . ?
C5 C6 H6C 109.5 . . ?
H6A C6 H6C 109.5 . . ?
H6B C6 H6C 109.5 . . ?
C8 C7 S2 114.5(4) . . ?
C8 C7 H7A 108.6 . . ?
S2 C7 H7A 108.6 . . ?
C8 C7 H7B 108.6 . . ?
S2 C7 H7B 108.6 . . ?
H7A C7 H7B 107.6 . . ?
C7 C8 H8A 109.5 . . ?
C7 C8 H8B 109.5 . . ?
H8A C8 H8B 109.5 . . ?
C7 C8 H8C 109.5 . . ?
H8A C8 H8C 109.5 . . ?
H8B C8 H8C 109.5 . . ?
C10 C9 S3 115.5(4) . . ?
C10 C9 H9A 108.4 . . ?
S3 C9 H9A 108.4 . . ?
C10 C9 H9B 108.4 . . ?
S3 C9 H9B 108.4 . . ?
H9A C9 H9B 107.5 . . ?
C9 C10 H10A 109.5 . . ?
C9 C10 H10B 109.5 . . ?
H10A C10 H10B 109.5 . . ?
C9 C10 H10C 109.5 . . ?
H10A C10 H10C 109.5 . . ?
H10B C10 H10C 109.5 . . ?
C12 C11 S3 115.0(6) . . ?
C12 C11 H11A 108.5 . . ?
S3 C11 H11A 108.5 . . ?
C12 C11 H11B 108.5 . . ?
S3 C11 H11B 108.5 . . ?
H11A C11 H11B 107.5 . . ?
C11 C12 H12A 109.5 . . ?
C11 C12 H12B 109.5 . . ?
H12A C12 H12B 109.5 . . ?
C11 C12 H12C 109.5 . . ?
H12A C12 H12C 109.5 . . ?
H12B C12 H12C 109.5 . . ?

loop_
_geom_bond_atom_site_label_1
_geom_bond_atom_site_label_2
_geom_bond_distance
_geom_bond_site_symmetry_2
_geom_bond_publ_flag
Br1 Cu2 2.4209(9) . ?
Br1 Cu1 2.4607(9) . ?
Br2 Cu2 2.4567(8) 4_455 ?
Br2 Cu2 2.5778(9) . ?
Br2 Cu1 2.6108(8) . ?
Br3 Cu3 2.4530(8) . ?
Br3 Cu3 2.4851(8) 5_465 ?
Cu1 S1 2.2791(14) . ?
Cu1 S2 2.3380(13) . ?
Cu1 Cu2 2.7489(9) . ?
Cu2 S3 2.3145(14) . ?
Cu2 Br2 2.4567(8) 4_455 ?
Cu2 Cu2 3.0373(13) 4_455 ?
Cu3 S3 2.3409(13) . ?
Cu3 S2 2.3464(13) . ?
Cu3 Br3 2.4851(8) 5_465 ?
Cu3 Cu3 3.0302(11) 5_465 ?
S1 C1 1.810(6) . ?
S1 C3 1.819(5) . ?
S2 C5 1.818(5) . ?
S2 C7 1.820(6) . ?
S3 C9 1.798(6) . ?
S3 C11 1.842(6) . ?
C1 C2 1.509(9) . ?
C1 H1A 0.9800 . ?
C1 H1B 0.9800 . ?
C2 H2A 0.9700 . ?
C2 H2B 0.9700 . ?
C2 H2C 0.9700 . ?
C3 C4 1.498(8) . ?
C3 H3A 0.9800 . ?
C3 H3B 0.9800 . ?
C4 H4A 0.9700 . ?
C4 H4B 0.9700 . ?
C4 H4C 0.9700 . ?
C5 C6 1.499(7) . ?
C5 H5A 0.9800 . ?
C5 H5B 0.9800 . ?
C6 H6A 0.9700 . ?
C6 H6B 0.9700 . ?
C6 H6C 0.9700 . ?
C7 C8 1.504(7) . ?
C7 H7A 0.9800 . ?
C7 H7B 0.9800 . ?
C8 H8A 0.9700 . ?
C8 H8B 0.9700 . ?
C8 H8C 0.9700 . ?
C9 C10 1.494(8) . ?
C9 H9A 0.9800 . ?
C9 H9B 0.9800 . ?
C10 H10A 0.9700 . ?
C10 H10B 0.9700 . ?
C10 H10C 0.9700 . ?
C11 C12 1.410(9) . ?
C11 H11A 0.9800 . ?
C11 H11B 0.9800 . ?
C12 H12A 0.9700 . ?
C12 H12B 0.9700 . ?
C12 H12C 0.9700 . ?

loop_
_geom_torsion_atom_site_label_1
_geom_torsion_atom_site_label_2
_geom_torsion_atom_site_label_3
_geom_torsion_atom_site_label_4
_geom_torsion
_geom_torsion_site_symmetry_1
_geom_torsion_site_symmetry_2
_geom_torsion_site_symmetry_3
_geom_torsion_site_symmetry_4
_geom_torsion_publ_flag
Cu2 Br1 Cu1 S1 136.63(5) . . . . ?
Cu2 Br1 Cu1 S2 -88.82(4) . . . . ?
Cu2 Br1 Cu1 Br2 13.76(3) . . . . ?
Cu2 Br2 Cu1 S1 -80.60(5) 4_455 . . . ?
Cu2 Br2 Cu1 S1 -139.67(5) . . . . ?
Cu2 Br2 Cu1 S2 156.84(4) 4_455 . . . ?
Cu2 Br2 Cu1 S2 97.77(4) . . . . ?
Cu2 Br2 Cu1 Br1 45.70(4) 4_455 . . . ?
Cu2 Br2 Cu1 Br1 -13.38(3) . . . . ?
Cu2 Br2 Cu1 Cu2 59.07(3) 4_455 . . . ?
Cu1 Br1 Cu2 S3 94.38(4) . . . . ?
Cu1 Br1 Cu2 Br2 -135.04(4) . . . 4_455 ?
Cu1 Br1 Cu2 Br2 -14.19(3) . . . . ?
Cu1 Br1 Cu2 Cu2 -71.42(4) . . . 4_455 ?
Cu2 Br2 Cu2 S3 137.53(3) 4_455 . . . ?
Cu1 Br2 Cu2 S3 -98.75(4) . . . . ?
Cu2 Br2 Cu2 Br1 -109.88(3) 4_455 . . . ?
Cu1 Br2 Cu2 Br1 13.85(3) . . . . ?
Cu2 Br2 Cu2 Br2 19.88(4) 4_455 . . 4_455 ?
Cu1 Br2 Cu2 Br2 143.60(3) . . . 4_455 ?
Cu2 Br2 Cu2 Cu1 -123.72(2) 4_455 . . . ?
Cu1 Br2 Cu2 Cu2 123.72(2) . . . 4_455 ?
S1 Cu1 Cu2 S3 172.39(8) . . . . ?
S2 Cu1 Cu2 S3 3.97(5) . . . . ?
Br1 Cu1 Cu2 S3 -101.40(4) . . . . ?
Br2 Cu1 Cu2 S3 93.89(4) . . . . ?
S1 Cu1 Cu2 Br1 -86.22(8) . . . . ?
S2 Cu1 Cu2 Br1 105.37(4) . . . . ?
Br2 Cu1 Cu2 Br1 -164.72(3) . . . . ?
S1 Cu1 Cu2 Br2 9.59(11) . . . 4_455 ?
S2 Cu1 Cu2 Br2 -158.82(6) . . . 4_455 ?
Br1 Cu1 Cu2 Br2 95.81(6) . . . 4_455 ?
Br2 Cu1 Cu2 Br2 -68.91(5) . . . 4_455 ?
S1 Cu1 Cu2 Br2 78.50(8) . . . . ?
S2 Cu1 Cu2 Br2 -89.91(4) . . . . ?
Br1 Cu1 Cu2 Br2 164.72(3) . . . . ?
S1 Cu1 Cu2 Cu2 38.13(8) . . . 4_455 ?
S2 Cu1 Cu2 Cu2 -130.29(4) . . . 4_455 ?
Br1 Cu1 Cu2 Cu2 124.34(3) . . . 4_455 ?
Br2 Cu1 Cu2 Cu2 -40.37(2) . . . 4_455 ?
Cu3 Br3 Cu3 S3 -118.60(5) 5_465 . . . ?
Cu3 Br3 Cu3 S2 122.12(5) 5_465 . . . ?
Cu3 Br3 Cu3 Br3 0.0 5_465 . . 5_465 ?
S2 Cu1 S1 C1 -149.1(2) . . . . ?
Br1 Cu1 S1 C1 -19.8(2) . . . . ?
Br2 Cu1 S1 C1 104.5(2) . . . . ?
Cu2 Cu1 S1 C1 44.0(3) . . . . ?
S2 Cu1 S1 C3 105.7(2) . . . . ?
Br1 Cu1 S1 C3 -125.04(19) . . . . ?
Br2 Cu1 S1 C3 -0.7(2) . . . . ?
Cu2 Cu1 S1 C3 -61.2(2) . . . . ?
S1 Cu1 S2 C5 66.5(2) . . . . ?
Br1 Cu1 S2 C5 -65.7(2) . . . . ?
Br2 Cu1 S2 C5 -179.6(2) . . . . ?
Cu2 Cu1 S2 C5 -121.8(2) . . . . ?
S1 Cu1 S2 C7 -44.5(2) . . . . ?
Br1 Cu1 S2 C7 -176.7(2) . . . . ?
Br2 Cu1 S2 C7 69.5(2) . . . . ?
Cu2 Cu1 S2 C7 127.2(2) . . . . ?
S1 Cu1 S2 Cu3 -170.80(6) . . . . ?
Br1 Cu1 S2 Cu3 57.03(7) . . . . ?
Br2 Cu1 S2 Cu3 -56.81(6) . . . . ?
Cu2 Cu1 S2 Cu3 0.94(6) . . . . ?
S3 Cu3 S2 C5 117.2(2) . . . . ?
Br3 Cu3 S2 C5 -116.9(2) . . . . ?
Br3 Cu3 S2 C5 2.5(2) 5_465 . . . ?
Cu3 Cu3 S2 C5 -53.3(2) 5_465 . . . ?
S3 Cu3 S2 C7 -127.8(2) . . . . ?
Br3 Cu3 S2 C7 -1.8(2) . . . . ?
Br3 Cu3 S2 C7 117.5(2) 5_465 . . . ?
Cu3 Cu3 S2 C7 61.7(2) 5_465 . . . ?
S3 Cu3 S2 Cu1 -5.37(7) . . . . ?
Br3 Cu3 S2 Cu1 120.57(5) . . . . ?
Br3 Cu3 S2 Cu1 -120.07(5) 5_465 . . . ?
Cu3 Cu3 S2 Cu1 -175.84(5) 5_465 . . . ?
Br1 Cu2 S3 C9 55.5(2) . . . . ?
Br2 Cu2 S3 C9 -77.8(2) 4_455 . . . ?
Br2 Cu2 S3 C9 173.5(2) . . . . ?
Cu1 Cu2 S3 C9 113.8(2) . . . . ?
Cu2 Cu2 S3 C9 -141.3(2) 4_455 . . . ?
Br1 Cu2 S3 C11 169.2(2) . . . . ?
Br2 Cu2 S3 C11 35.9(2) 4_455 . . . ?
Br2 Cu2 S3 C11 -72.7(2) . . . . ?
Cu1 Cu2 S3 C11 -132.5(2) . . . . ?
Cu2 Cu2 S3 C11 -27.5(3) 4_455 . . . ?
Br1 Cu2 S3 Cu3 -66.42(6) . . . . ?
Br2 Cu2 S3 Cu3 160.26(5) 4_455 . . . ?
Br2 Cu2 S3 Cu3 51.64(6) . . . . ?
Cu1 Cu2 S3 Cu3 -8.13(7) . . . . ?
Cu2 Cu2 S3 Cu3 96.83(7) 4_455 . . . ?
S2 Cu3 S3 C9 -113.1(2) . . . . ?
Br3 Cu3 S3 C9 118.5(2) . . . . ?
Br3 Cu3 S3 C9 2.4(2) 5_465 . . . ?
Cu3 Cu3 S3 C9 58.0(2) 5_465 . . . ?
S2 Cu3 S3 C11 128.2(3) . . . . ?
Br3 Cu3 S3 C11 -0.3(3) . . . . ?
Br3 Cu3 S3 C11 -116.4(3) 5_465 . . . ?
Cu3 Cu3 S3 C11 -60.8(3) 5_465 . . . ?
S2 Cu3 S3 Cu2 8.57(7) . . . . ?
Br3 Cu3 S3 Cu2 -119.88(5) . . . . ?
Br3 Cu3 S3 Cu2 124.02(5) 5_465 . . . ?
Cu3 Cu3 S3 Cu2 179.63(5) 5_465 . . . ?
C3 S1 C1 C2 -168.8(5) . . . . ?
Cu1 S1 C1 C2 80.5(5) . . . . ?
C1 S1 C3 C4 174.1(4) . . . . ?
Cu1 S1 C3 C4 -75.9(4) . . . . ?
C7 S2 C5 C6 64.1(5) . . . . ?
Cu1 S2 C5 C6 -46.6(5) . . . . ?
Cu3 S2 C5 C6 -176.1(4) . . . . ?
C5 S2 C7 C8 60.6(5) . . . . ?
Cu1 S2 C7 C8 173.4(4) . . . . ?
Cu3 S2 C7 C8 -56.1(5) . . . . ?
C11 S3 C9 C10 -65.9(5) . . . . ?
Cu2 S3 C9 C10 44.9(5) . . . . ?
Cu3 S3 C9 C10 172.3(4) . . . . ?
C9 S3 C11 C12 -54.6(6) . . . . ?
Cu2 S3 C11 C12 -168.2(5) . . . . ?
Cu3 S3 C11 C12 64.4(6) . . . . ?
